data_1547008
loop_
_publ_author_name
'Jia, Penghao'
'Zhang, Qinglong'
'Ou, Qima'
'Huang, You'

_publ_section_title
;
 Sequential [1 + 4]- and [2 + 3]-Annulation of Prop-2-ynylsulfonium Salts:
 Access to Hexahydropyrrolo[3,2-b]indoles.
;
_journal_issue 17
_journal_name_full 'Organic letters'
_journal_page_first 4664
_journal_page_last 4667
_journal_paper_doi 10.1021/acs.orglett.7b02298
_journal_volume 19
_journal_year 2017
_chemical_formula_sum 'C26 H30 N2 O6 S'
_chemical_formula_weight 498.58
_chemical_name_systematic
; 
 ? 
;
_space_group_IT_number 2
_symmetry_cell_setting triclinic
_symmetry_space_group_name_Hall '-P 1'
_symmetry_space_group_name_H-M 'P -1'
_atom_sites_solution_hydrogens geom
_atom_sites_solution_primary direct
_atom_sites_solution_secondary difmap
_audit_creation_method SHELXL-97
_cell_angle_alpha 88.703(8)
_cell_angle_beta 82.757(7)
_cell_angle_gamma 70.564(6)
_cell_formula_units_Z 2
_cell_length_a 8.6760(8)
_cell_length_b 10.2291(11)
_cell_length_c 15.0456(19)
_cell_measurement_reflns_used 4017
_cell_measurement_temperature 113(2)
_cell_measurement_theta_max 27.5
_cell_measurement_theta_min 3.0
_cell_volume 1248.9(2)
_computing_cell_refinement 'CrystalClear-SM Expert 2.1 b42'
_computing_data_collection 'CrystalClear-SM Expert 2.1 b42 (Rigaku, 2015)'
_computing_data_reduction 'CrystalClear-SM Expert 2.1 b42'
_computing_molecular_graphics 'CrystalStructure 4.1'
_computing_publication_material 'CrystalStructure 4.1 (Rigaku, 2014)'
_computing_structure_refinement 'SHELXL-97 (Sheldrick, 1997)'
_computing_structure_solution 'SHELXS-97 (Sheldrick, 1990)'
_diffrn_ambient_temperature 113(2)
_diffrn_detector_area_resol_mean 5.814
_diffrn_measured_fraction_theta_full 0.978
_diffrn_measured_fraction_theta_max 0.978
_diffrn_measurement_device_type 'Rigaku XtaLAB P200'
_diffrn_measurement_method '\w and \f scans'
_diffrn_radiation_monochromator multilayer
_diffrn_radiation_source 'rotating anode'
_diffrn_radiation_type MoK\a
_diffrn_radiation_wavelength 0.71073
_diffrn_reflns_av_R_equivalents 0.0242
_diffrn_reflns_av_sigmaI/netI 0.0225
_diffrn_reflns_limit_h_max 11
_diffrn_reflns_limit_h_min -11
_diffrn_reflns_limit_k_max 13
_diffrn_reflns_limit_k_min -13
_diffrn_reflns_limit_l_max 19
_diffrn_reflns_limit_l_min -19
_diffrn_reflns_number 16098
_diffrn_reflns_theta_full 27.51
_diffrn_reflns_theta_max 27.51
_diffrn_reflns_theta_min 3.00
_diffrn_standards_decay_% 0
_diffrn_standards_interval_count 0
_diffrn_standards_interval_time 0
_diffrn_standards_number 0
_exptl_absorpt_coefficient_mu 0.174
_exptl_absorpt_correction_T_max 0.9795
_exptl_absorpt_correction_T_min 0.9661
_exptl_absorpt_correction_type multi-scan
_exptl_absorpt_process_details 'REQAB (Rigaku, 1998)'
_exptl_crystal_colour Colorless
_exptl_crystal_density_diffrn 1.326
_exptl_crystal_density_method 'not measured'
_exptl_crystal_description Prism
_exptl_crystal_F_000 528
_exptl_crystal_size_max 0.20
_exptl_crystal_size_mid 0.18
_exptl_crystal_size_min 0.12
_refine_diff_density_max 0.395
_refine_diff_density_min -0.359
_refine_diff_density_rms 0.061
_refine_ls_extinction_method none
_refine_ls_goodness_of_fit_ref 1.048
_refine_ls_hydrogen_treatment mixed
_refine_ls_matrix_type full
_refine_ls_number_parameters 325
_refine_ls_number_reflns 5634
_refine_ls_number_restraints 1
_refine_ls_restrained_S_all 1.048
_refine_ls_R_factor_all 0.0363
_refine_ls_R_factor_gt 0.0320
_refine_ls_shift/su_max 0.003
_refine_ls_shift/su_mean 0.000
_refine_ls_structure_factor_coef Fsqd
_refine_ls_weighting_details 'calc w=1/[\s^2^(Fo^2^)+(0.0819P)^2^+0.1713P] where P=(Fo^2^+2Fc^2^)/3'
_refine_ls_weighting_scheme calc
_refine_ls_wR_factor_gt 0.1051
_refine_ls_wR_factor_ref 0.1143
_reflns_number_gt 5045
_reflns_number_total 5634
_reflns_threshold_expression >2sigma(I)
_cod_data_source_file ol7b02298_si_002.cif
_cod_data_source_block shelx
_cod_depositor_comments
;
The following automatic conversions were performed:

'_symmetry_cell_setting' value 'Triclinic' changed to 'triclinic'
according to
/home/data/users/saulius/crontab/automatic-downloads/current/ACS/lib/dictionaries/cif_core.dic
dictionary named 'cif_core.dic' version 2.4.2 from 2011-04-26.

'_exptl_absorpt_correction_type' value 'MULTI-SCAN' changed to
'multi-scan' according to
/home/data/users/saulius/crontab/automatic-downloads/current/ACS/lib/dictionaries/cif_core.dic
dictionary named 'cif_core.dic' version 2.4.2 from 2011-04-26.

Automatic conversion script
Id: cif_fix_values 4973 2017-02-22 13:04:09Z antanas 
;
_cod_original_sg_symbol_H-M P-1
_cod_database_code 1547008

loop_
_symmetry_equiv_pos_as_xyz
'x, y, z'
'-x, -y, -z'

loop_
_atom_site_label
_atom_site_type_symbol
_atom_site_fract_x
_atom_site_fract_y
_atom_site_fract_z
_atom_site_U_iso_or_equiv
_atom_site_adp_type
_atom_site_occupancy
_atom_site_symmetry_multiplicity
_atom_site_calc_flag
_atom_site_refinement_flags
S1 S 0.70855(3) 0.59884(3) 0.331842(18) 0.01545(10) Uani 1 1 d .
O1 O 0.71162(11) 0.49900(9) 0.26553(6) 0.0223(2) Uani 1 1 d .
O2 O 0.84840(11) 0.56760(9) 0.38002(6) 0.0227(2) Uani 1 1 d .
O3 O 0.23323(10) 1.12851(9) 0.08790(6) 0.01960(19) Uani 1 1 d .
O4 O 0.26403(10) 1.25021(8) 0.20368(6) 0.01744(18) Uani 1 1 d .
O5 O 0.63720(11) 1.11885(9) 0.25995(6) 0.0226(2) Uani 1 1 d .
O6 O 0.62622(11) 1.18175(9) 0.11540(6) 0.01993(19) Uani 1 1 d .
N1 N 0.68828(11) 0.75158(10) 0.28463(6) 0.0151(2) Uani 1 1 d .
N2 N 0.54565(11) 0.93763(9) 0.09261(6) 0.01351(19) Uani 1 1 d D
C1 C 0.52231(14) 0.64196(12) 0.40635(7) 0.0158(2) Uani 1 1 d .
C2 C 0.50416(16) 0.73568(13) 0.47780(8) 0.0212(3) Uani 1 1 d .
C3 C 0.35454(17) 0.77769(14) 0.53360(8) 0.0255(3) Uani 1 1 d .
H3 H 0.3398 0.8414 0.5815 0.031 Uiso 1 1 calc R
C4 C 0.22652(16) 0.72975(14) 0.52171(9) 0.0262(3) Uani 1 1 d .
C5 C 0.25010(15) 0.63506(14) 0.45287(9) 0.0236(3) Uani 1 1 d .
H5 H 0.1638 0.5999 0.4457 0.028 Uiso 1 1 calc R
C6 C 0.39612(15) 0.58872(12) 0.39316(8) 0.0187(2) Uani 1 1 d .
C7 C 0.40252(17) 0.48623(14) 0.32079(9) 0.0258(3) Uani 1 1 d .
H7A H 0.2991 0.4658 0.3276 0.039 Uiso 1 1 calc R
H7B H 0.4946 0.4005 0.3260 0.039 Uiso 1 1 calc R
H7C H 0.4181 0.5260 0.2618 0.039 Uiso 1 1 calc R
C8 C 0.63392(19) 0.79542(17) 0.49732(10) 0.0336(3) Uani 1 1 d .
H8A H 0.5889 0.8636 0.5467 0.050 Uiso 1 1 calc R
H8B H 0.6674 0.8406 0.4438 0.050 Uiso 1 1 calc R
H8C H 0.7298 0.7208 0.5142 0.050 Uiso 1 1 calc R
C9 C 0.06449(19) 0.78118(18) 0.58208(11) 0.0413(4) Uani 1 1 d .
H9A H 0.0810 0.8196 0.6378 0.062 Uiso 1 1 calc R
H9B H 0.0230 0.7039 0.5959 0.062 Uiso 1 1 calc R
H9C H -0.0156 0.8534 0.5517 0.062 Uiso 1 1 calc R
C10 C 0.83353(14) 0.77696(11) 0.24165(8) 0.0158(2) Uani 1 1 d .
C11 C 0.96966(15) 0.77671(13) 0.28174(9) 0.0222(3) Uani 1 1 d .
H11 H 0.9793 0.7519 0.3425 0.027 Uiso 1 1 calc R
C12 C 1.09107(16) 0.81443(14) 0.22874(10) 0.0265(3) Uani 1 1 d .
H12 H 1.1866 0.8136 0.2538 0.032 Uiso 1 1 calc R
C13 C 1.07673(15) 0.85334(13) 0.14023(10) 0.0251(3) Uani 1 1 d .
H13 H 1.1609 0.8800 0.1062 0.030 Uiso 1 1 calc R
C14 C 0.93906(15) 0.85334(12) 0.10116(8) 0.0197(2) Uani 1 1 d .
H14 H 0.9284 0.8796 0.0407 0.024 Uiso 1 1 calc R
C15 C 0.81766(14) 0.81394(11) 0.15297(8) 0.0152(2) Uani 1 1 d .
C16 C 0.65456(13) 0.81064(11) 0.12834(7) 0.0139(2) Uani 1 1 d .
H16 H 0.6710 0.7284 0.0890 0.017 Uiso 1 1 calc R
C17 C 0.56175(13) 0.79826(11) 0.22150(7) 0.0136(2) Uani 1 1 d .
H17 H 0.4994 0.7322 0.2194 0.016 Uiso 1 1 calc R
C18 C 0.44603(13) 0.94554(11) 0.24439(7) 0.0132(2) Uani 1 1 d .
C19 C 0.33940(14) 0.98540(12) 0.31750(8) 0.0188(2) Uani 1 1 d .
H19A H 0.2707 1.0796 0.3255 0.023 Uiso 1 1 calc R
H19B H 0.3314 0.9199 0.3621 0.023 Uiso 1 1 calc R
C20 C 0.47380(13) 1.03723(11) 0.16705(7) 0.0125(2) Uani 1 1 d .
C21 C 0.31011(13) 1.14249(11) 0.14594(7) 0.0139(2) Uani 1 1 d .
C22 C 0.10624(15) 1.35752(12) 0.19495(8) 0.0208(3) Uani 1 1 d .
H22A H 0.0649 1.4118 0.2518 0.025 Uiso 1 1 calc R
H22B H 0.0248 1.3135 0.1832 0.025 Uiso 1 1 calc R
C23 C 0.1240(2) 1.45295(14) 0.11978(10) 0.0341(3) Uani 1 1 d .
H23A H 0.2111 1.4907 0.1289 0.051 Uiso 1 1 calc R
H23B H 0.0197 1.5291 0.1188 0.051 Uiso 1 1 calc R
H23C H 0.1530 1.4012 0.0626 0.051 Uiso 1 1 calc R
C24 C 0.58806(13) 1.11704(11) 0.18916(7) 0.0140(2) Uani 1 1 d .
C25 C 0.73971(17) 1.25783(14) 0.12204(9) 0.0252(3) Uani 1 1 d .
H25A H 0.8543 1.1978 0.1026 0.030 Uiso 1 1 calc R
H25B H 0.7323 1.2887 0.1848 0.030 Uiso 1 1 calc R
C26 C 0.6923(2) 1.38079(17) 0.06256(11) 0.0402(4) Uani 1 1 d .
H26A H 0.6913 1.3495 0.0016 0.060 Uiso 1 1 calc R
H26B H 0.7723 1.4297 0.0617 0.060 Uiso 1 1 calc R
H26C H 0.5824 1.4436 0.0855 0.060 Uiso 1 1 calc R
H2 H 0.5935(18) 0.9723(15) 0.0456(8) 0.022(4) Uiso 1 1 d D

loop_
_atom_site_aniso_label
_atom_site_aniso_U_11
_atom_site_aniso_U_22
_atom_site_aniso_U_33
_atom_site_aniso_U_23
_atom_site_aniso_U_13
_atom_site_aniso_U_12
S1 0.01450(16) 0.01340(15) 0.01558(16) 0.00215(10) -0.00072(11) -0.00140(11)
O1 0.0253(5) 0.0156(4) 0.0220(4) -0.0026(3) 0.0023(4) -0.0033(3)
O2 0.0167(4) 0.0234(4) 0.0248(5) 0.0084(4) -0.0054(3) -0.0017(3)
O3 0.0166(4) 0.0219(4) 0.0186(4) -0.0005(3) -0.0060(3) -0.0026(3)
O4 0.0152(4) 0.0138(4) 0.0195(4) -0.0032(3) -0.0029(3) 0.0007(3)
O5 0.0273(5) 0.0272(5) 0.0184(4) -0.0005(3) -0.0066(4) -0.0143(4)
O6 0.0237(4) 0.0215(4) 0.0191(4) 0.0026(3) -0.0025(3) -0.0138(4)
N1 0.0124(4) 0.0147(4) 0.0182(5) 0.0042(4) -0.0045(4) -0.0040(3)
N2 0.0140(4) 0.0124(4) 0.0122(4) -0.0007(3) -0.0018(4) -0.0016(3)
C1 0.0155(5) 0.0161(5) 0.0129(5) 0.0027(4) -0.0016(4) -0.0016(4)
C2 0.0226(6) 0.0229(6) 0.0151(5) 0.0005(4) -0.0049(5) -0.0027(5)
C3 0.0287(7) 0.0266(6) 0.0132(5) -0.0004(5) -0.0015(5) 0.0010(5)
C4 0.0210(6) 0.0288(7) 0.0193(6) 0.0090(5) 0.0025(5) 0.0019(5)
C5 0.0174(6) 0.0271(6) 0.0246(6) 0.0096(5) -0.0030(5) -0.0054(5)
C6 0.0181(6) 0.0184(5) 0.0182(6) 0.0068(4) -0.0043(4) -0.0040(4)
C7 0.0272(7) 0.0265(6) 0.0275(7) 0.0004(5) -0.0053(5) -0.0134(5)
C8 0.0336(8) 0.0388(8) 0.0296(7) -0.0131(6) -0.0065(6) -0.0116(6)
C9 0.0287(8) 0.0430(9) 0.0359(8) 0.0084(7) 0.0136(6) 0.0030(6)
C10 0.0124(5) 0.0133(5) 0.0213(6) 0.0009(4) -0.0030(4) -0.0035(4)
C11 0.0204(6) 0.0231(6) 0.0253(6) 0.0034(5) -0.0093(5) -0.0077(5)
C12 0.0175(6) 0.0278(6) 0.0379(8) 0.0031(5) -0.0104(5) -0.0104(5)
C13 0.0169(6) 0.0238(6) 0.0351(7) 0.0034(5) -0.0003(5) -0.0088(5)
C14 0.0166(5) 0.0178(5) 0.0227(6) 0.0016(4) 0.0001(5) -0.0040(4)
C15 0.0127(5) 0.0119(5) 0.0192(6) -0.0013(4) -0.0014(4) -0.0017(4)
C16 0.0132(5) 0.0120(5) 0.0153(5) -0.0010(4) -0.0026(4) -0.0024(4)
C17 0.0119(5) 0.0134(5) 0.0156(5) 0.0012(4) -0.0039(4) -0.0038(4)
C18 0.0114(5) 0.0138(5) 0.0152(5) 0.0008(4) -0.0044(4) -0.0045(4)
C19 0.0163(5) 0.0193(5) 0.0177(6) 0.0025(4) -0.0008(4) -0.0026(4)
C20 0.0123(5) 0.0122(5) 0.0124(5) -0.0007(4) -0.0028(4) -0.0029(4)
C21 0.0130(5) 0.0137(5) 0.0141(5) 0.0013(4) -0.0003(4) -0.0038(4)
C22 0.0145(5) 0.0171(5) 0.0237(6) -0.0015(4) -0.0007(4) 0.0037(4)
C23 0.0405(8) 0.0191(6) 0.0314(7) 0.0051(5) 0.0001(6) 0.0032(6)
C24 0.0125(5) 0.0121(5) 0.0157(5) -0.0020(4) -0.0003(4) -0.0023(4)
C25 0.0255(6) 0.0257(6) 0.0298(7) -0.0027(5) 0.0018(5) -0.0172(5)
C26 0.0637(11) 0.0331(8) 0.0333(8) 0.0053(6) 0.0003(7) -0.0314(8)

loop_
_atom_type_symbol
_atom_type_description
_atom_type_scat_dispersion_real
_atom_type_scat_dispersion_imag
_atom_type_scat_source
C C 0.0033 0.0016 'International Tables Vol C Tables 4.2.6.8 and 6.1.1.4'
H H 0.0000 0.0000 'International Tables Vol C Tables 4.2.6.8 and 6.1.1.4'
N N 0.0061 0.0033 'International Tables Vol C Tables 4.2.6.8 and 6.1.1.4'
O O 0.0106 0.0060 'International Tables Vol C Tables 4.2.6.8 and 6.1.1.4'
S S 0.1246 0.1234 'International Tables Vol C Tables 4.2.6.8 and 6.1.1.4'

loop_
_geom_angle_atom_site_label_1
_geom_angle_atom_site_label_2
_geom_angle_atom_site_label_3
_geom_angle
O2 S1 O1 117.18(5)
O2 S1 N1 106.35(5)
O1 S1 N1 109.98(5)
O2 S1 C1 111.10(5)
O1 S1 C1 110.38(6)
N1 S1 C1 100.45(5)
C21 O4 C22 116.41(9)
C24 O6 C25 116.80(9)
C10 N1 C17 106.57(8)
C10 N1 S1 118.83(7)
C17 N1 S1 116.08(7)
C20 N2 C16 107.67(8)
C20 N2 H2 113.0(10)
C16 N2 H2 114.5(10)
C6 C1 C2 121.57(11)
C6 C1 S1 121.48(9)
C2 C1 S1 116.92(9)
C3 C2 C1 117.73(12)
C3 C2 C8 117.44(12)
C1 C2 C8 124.82(11)
C4 C3 C2 122.35(12)
C4 C3 H3 118.8
C2 C3 H3 118.8
C5 C4 C3 118.44(11)
C5 C4 C9 120.92(14)
C3 C4 C9 120.64(14)
C4 C5 C6 122.77(12)
C4 C5 H5 118.6
C6 C5 H5 118.6
C5 C6 C1 117.10(12)
C5 C6 C7 116.53(11)
C1 C6 C7 126.38(11)
C6 C7 H7A 109.5
C6 C7 H7B 109.5
H7A C7 H7B 109.5
C6 C7 H7C 109.5
H7A C7 H7C 109.5
H7B C7 H7C 109.5
C2 C8 H8A 109.5
C2 C8 H8B 109.5
H8A C8 H8B 109.5
C2 C8 H8C 109.5
H8A C8 H8C 109.5
H8B C8 H8C 109.5
C4 C9 H9A 109.5
C4 C9 H9B 109.5
H9A C9 H9B 109.5
C4 C9 H9C 109.5
H9A C9 H9C 109.5
H9B C9 H9C 109.5
C15 C10 C11 121.96(11)
C15 C10 N1 111.07(10)
C11 C10 N1 126.79(11)
C10 C11 C12 116.99(12)
C10 C11 H11 121.5
C12 C11 H11 121.5
C13 C12 C11 121.97(12)
C13 C12 H12 119.0
C11 C12 H12 119.0
C12 C13 C14 120.25(12)
C12 C13 H13 119.9
C14 C13 H13 119.9
C15 C14 C13 118.43(12)
C15 C14 H14 120.8
C13 C14 H14 120.8
C10 C15 C14 120.38(11)
C10 C15 C16 110.60(10)
C14 C15 C16 128.95(11)
N2 C16 C15 117.31(9)
N2 C16 C17 103.61(8)
C15 C16 C17 101.77(9)
N2 C16 H16 111.1
C15 C16 H16 111.1
C17 C16 H16 111.1
N1 C17 C18 111.33(9)
N1 C17 C16 106.80(9)
C18 C17 C16 104.03(8)
N1 C17 H17 111.4
C18 C17 H17 111.4
C16 C17 H17 111.4
C19 C18 C20 126.41(10)
C19 C18 C17 125.97(10)
C20 C18 C17 107.61(9)
C18 C19 H19A 120.0
C18 C19 H19B 120.0
H19A C19 H19B 120.0
N2 C20 C18 102.67(8)
N2 C20 C21 109.97(9)
C18 C20 C21 111.14(9)
N2 C20 C24 113.34(9)
C18 C20 C24 110.93(9)
C21 C20 C24 108.71(9)
O3 C21 O4 125.27(10)
O3 C21 C20 125.14(10)
O4 C21 C20 109.56(9)
O4 C22 C23 110.84(10)
O4 C22 H22A 109.5
C23 C22 H22A 109.5
O4 C22 H22B 109.5
C23 C22 H22B 109.5
H22A C22 H22B 108.1
C22 C23 H23A 109.5
C22 C23 H23B 109.5
H23A C23 H23B 109.5
C22 C23 H23C 109.5
H23A C23 H23C 109.5
H23B C23 H23C 109.5
O5 C24 O6 125.44(10)
O5 C24 C20 125.79(10)
O6 C24 C20 108.76(9)
O6 C25 C26 107.61(11)
O6 C25 H25A 110.2
C26 C25 H25A 110.2
O6 C25 H25B 110.2
C26 C25 H25B 110.2
H25A C25 H25B 108.5
C25 C26 H26A 109.5
C25 C26 H26B 109.5
H26A C26 H26B 109.5
C25 C26 H26C 109.5
H26A C26 H26C 109.5
H26B C26 H26C 109.5

loop_
_geom_bond_atom_site_label_1
_geom_bond_atom_site_label_2
_geom_bond_distance
S1 O2 1.4328(9)
S1 O1 1.4355(9)
S1 N1 1.6658(10)
S1 C1 1.7757(12)
O3 C21 1.2017(14)
O4 C21 1.3384(14)
O4 C22 1.4612(13)
O5 C24 1.1988(14)
O6 C24 1.3414(13)
O6 C25 1.4572(14)
N1 C10 1.4416(14)
N1 C17 1.4930(14)
N2 C20 1.4607(14)
N2 C16 1.4659(14)
N2 H2 0.900(9)
C1 C6 1.4111(17)
C1 C2 1.4153(17)
C2 C3 1.3945(18)
C2 C8 1.509(2)
C3 C4 1.387(2)
C3 H3 0.9500
C4 C5 1.383(2)
C4 C9 1.5117(18)
C5 C6 1.4033(17)
C5 H5 0.9500
C6 C7 1.5117(18)
C7 H7A 0.9800
C7 H7B 0.9800
C7 H7C 0.9800
C8 H8A 0.9800
C8 H8B 0.9800
C8 H8C 0.9800
C9 H9A 0.9800
C9 H9B 0.9800
C9 H9C 0.9800
C10 C15 1.3896(16)
C10 C11 1.3916(16)
C11 C12 1.3926(18)
C11 H11 0.9500
C12 C13 1.390(2)
C12 H12 0.9500
C13 C14 1.3962(18)
C13 H13 0.9500
C14 C15 1.3932(16)
C14 H14 0.9500
C15 C16 1.5184(16)
C16 C17 1.5506(15)
C16 H16 1.0000
C17 C18 1.5251(15)
C17 H17 1.0000
C18 C19 1.3209(16)
C18 C20 1.5239(14)
C19 H19A 0.9500
C19 H19B 0.9500
C20 C21 1.5354(15)
C20 C24 1.5472(15)
C22 C23 1.5041(18)
C22 H22A 0.9900
C22 H22B 0.9900
C23 H23A 0.9800
C23 H23B 0.9800
C23 H23C 0.9800
C25 C26 1.500(2)
C25 H25A 0.9900
C25 H25B 0.9900
C26 H26A 0.9800
C26 H26B 0.9800
C26 H26C 0.9800

loop_
_geom_hbond_atom_site_label_D
_geom_hbond_atom_site_label_H
_geom_hbond_atom_site_label_A
_geom_hbond_distance_DH
_geom_hbond_distance_HA
_geom_hbond_distance_DA
_geom_hbond_angle_DHA
_geom_hbond_site_symmetry_A
N2 H2 O3 0.900(9) 2.379(13) 3.0691(13) 133.5(12) 2_675
N2 H2 N2 0.900(9) 2.537(14) 3.1216(19) 123.1(12) 2_675

loop_
_geom_torsion_atom_site_label_1
_geom_torsion_atom_site_label_2
_geom_torsion_atom_site_label_3
_geom_torsion_atom_site_label_4
_geom_torsion
O2 S1 N1 C10 43.78(10)
O1 S1 N1 C10 -84.03(9)
C1 S1 N1 C10 159.61(9)
O2 S1 N1 C17 172.96(8)
O1 S1 N1 C17 45.14(9)
C1 S1 N1 C17 -71.21(9)
O2 S1 C1 C6 -136.12(9)
O1 S1 C1 C6 -4.38(11)
N1 S1 C1 C6 111.67(10)
O2 S1 C1 C2 45.89(10)
O1 S1 C1 C2 177.62(8)
N1 S1 C1 C2 -66.32(10)
C6 C1 C2 C3 -2.03(17)
S1 C1 C2 C3 175.96(9)
C6 C1 C2 C8 178.98(12)
S1 C1 C2 C8 -3.03(17)
C1 C2 C3 C4 0.75(19)
C8 C2 C3 C4 179.82(12)
C2 C3 C4 C5 1.15(19)
C2 C3 C4 C9 -178.20(12)
C3 C4 C5 C6 -1.88(18)
C9 C4 C5 C6 177.46(12)
C4 C5 C6 C1 0.65(17)
C4 C5 C6 C7 -179.36(11)
C2 C1 C6 C5 1.35(17)
S1 C1 C6 C5 -176.54(8)
C2 C1 C6 C7 -178.64(11)
S1 C1 C6 C7 3.46(16)
C17 N1 C10 C15 -9.46(12)
S1 N1 C10 C15 123.94(9)
C17 N1 C10 C11 165.79(11)
S1 N1 C10 C11 -60.81(15)
C15 C10 C11 C12 -0.44(18)
N1 C10 C11 C12 -175.22(11)
C10 C11 C12 C13 1.2(2)
C11 C12 C13 C14 -1.1(2)
C12 C13 C14 C15 0.14(18)
C11 C10 C15 C14 -0.46(17)
N1 C10 C15 C14 175.06(10)
C11 C10 C15 C16 -177.65(10)
N1 C10 C15 C16 -2.13(12)
C13 C14 C15 C10 0.60(17)
C13 C14 C15 C16 177.22(11)
C20 N2 C16 C15 -73.63(12)
C20 N2 C16 C17 37.54(10)
C10 C15 C16 N2 124.35(10)
C14 C15 C16 N2 -52.54(16)
C10 C15 C16 C17 12.12(11)
C14 C15 C16 C17 -164.76(11)
C10 N1 C17 C18 -96.05(10)
S1 N1 C17 C18 129.06(8)
C10 N1 C17 C16 16.89(11)
S1 N1 C17 C16 -117.99(8)
N2 C16 C17 N1 -139.50(8)
C15 C16 C17 N1 -17.32(10)
N2 C16 C17 C18 -21.65(10)
C15 C16 C17 C18 100.53(9)
N1 C17 C18 C19 -66.61(14)
C16 C17 C18 C19 178.71(11)
N1 C17 C18 C20 114.37(9)
C16 C17 C18 C20 -0.31(11)
C16 N2 C20 C18 -37.34(10)
C16 N2 C20 C21 -155.71(8)
C16 N2 C20 C24 82.38(10)
C19 C18 C20 N2 -156.87(11)
C17 C18 C20 N2 22.15(11)
C19 C18 C20 C21 -39.33(15)
C17 C18 C20 C21 139.69(9)
C19 C18 C20 C24 81.75(14)
C17 C18 C20 C24 -99.24(10)
C22 O4 C21 O3 0.75(16)
C22 O4 C21 C20 -177.52(9)
N2 C20 C21 O3 15.67(15)
C18 C20 C21 O3 -97.33(13)
C24 C20 C21 O3 140.29(11)
N2 C20 C21 O4 -166.05(8)
C18 C20 C21 O4 80.95(11)
C24 C20 C21 O4 -41.42(11)
C21 O4 C22 C23 -79.90(13)
C25 O6 C24 O5 1.39(17)
C25 O6 C24 C20 -177.30(9)
N2 C20 C24 O5 -121.55(12)
C18 C20 C24 O5 -6.66(15)
C21 C20 C24 O5 115.84(12)
N2 C20 C24 O6 57.14(11)
C18 C20 C24 O6 172.03(9)
C21 C20 C24 O6 -65.47(11)
C24 O6 C25 C26 -147.18(11)
